data_1501632
loop_
_publ_author_name
'Sparta, K'
'Redhammer, G J'
'Roussel, P'
'Heger, G'
'Roth, G'
'Lemmens, P'
'Ionescu, A'
'Grove, M'
'Guentherodt, G'
'Huehning, F'
'Lueken, H'
'Kageyama, H.'
'Onizuka, K'
'Ueda, Y'

_publ_section_title
;
 Structural phase transition in the 2D spin dimer compound SrCu2(BO3)2
;
_journal_name_full 'The European Physical Journal B'
_journal_page_first 507-516
_journal_volume 19
_journal_year 2001
_chemical_formula_moiety '2(B Cu O3), Sr'
_chemical_formula_sum 'B2 Cu2 O6 Sr'
_chemical_formula_weight 332.32
_chemical_name_common 'strontium copper borate'
_chemical_name_systematic
;
 ?
;
_space_group_IT_number 121
_symmetry_cell_setting tetragonal
_symmetry_space_group_name_Hall 'I -4 2'
_symmetry_space_group_name_H-M 'I -4 2 m'
_atom_sites_solution_hydrogens none
_atom_sites_solution_primary direct
_atom_sites_solution_secondary difmap
_audit_creation_method SHELXL-97
_cell_angle_alpha 90.00
_cell_angle_beta 90.00
_cell_angle_gamma 90.00
_cell_formula_units_Z 4
_cell_length_a 8.99060(14)
_cell_length_b 8.99060(14)
_cell_length_c 6.64800(11)
_cell_measurement_temperature 100(1)
_cell_volume 537.364(15)
_computing_structure_refinement 'SHELXL-97 (Sheldrick, 1997)'
_diffrn_ambient_temperature 100(1)
_diffrn_measured_fraction_theta_full 1.000
_diffrn_measured_fraction_theta_max 1.000
_diffrn_measurement_device_type 'STOE IPDS 1'
_diffrn_measurement_method 'rotation method'
_diffrn_radiation_monochromator graphite
_diffrn_radiation_source 'fine-focus sealed tube'
_diffrn_radiation_type MoK\a
_diffrn_radiation_wavelength 0.71069
_diffrn_reflns_av_R_equivalents 0.0372
_diffrn_reflns_av_sigmaI/netI 0.0157
_diffrn_reflns_limit_h_max 11
_diffrn_reflns_limit_h_min -11
_diffrn_reflns_limit_k_max 11
_diffrn_reflns_limit_k_min -11
_diffrn_reflns_limit_l_max 8
_diffrn_reflns_limit_l_min -8
_diffrn_reflns_number 2990
_diffrn_reflns_theta_full 28.04
_diffrn_reflns_theta_max 28.04
_diffrn_reflns_theta_min 3.20
_diffrn_standards_decay_% 0
_diffrn_standards_interval_count 0
_diffrn_standards_interval_time 0
_diffrn_standards_number 0
_exptl_absorpt_coefficient_mu 17.366
_exptl_absorpt_correction_T_max 0.2555
_exptl_absorpt_correction_T_min 0.0845
_exptl_absorpt_correction_type empirical
_exptl_absorpt_process_details 'X-SHAPE v. 1.03 (Stoe)'
_exptl_crystal_colour blue
_exptl_crystal_density_diffrn 4.108
_exptl_crystal_density_method 'not measured'
_exptl_crystal_F_000 616
_refine_diff_density_max 0.759
_refine_diff_density_min -0.738
_refine_diff_density_rms 0.151
_refine_ls_abs_structure_details 'Flack H D (1983), Acta Cryst. A39, 876-881'
_refine_ls_abs_structure_Flack 0.517(18)
_refine_ls_extinction_coef 0.0077(6)
_refine_ls_extinction_expression Fc^*^=kFc[1+0.001xFc^2^\l^3^/sin(2\q)]^-1/4^
_refine_ls_extinction_method SHELXL
_refine_ls_goodness_of_fit_ref 1.989
_refine_ls_hydrogen_treatment none
_refine_ls_matrix_type full
_refine_ls_number_parameters 26
_refine_ls_number_reflns 361
_refine_ls_number_restraints 0
_refine_ls_restrained_S_all 1.989
_refine_ls_R_factor_all 0.0177
_refine_ls_R_factor_gt 0.0175
_refine_ls_shift/su_max 0.000
_refine_ls_shift/su_mean 0.000
_refine_ls_structure_factor_coef Fsqd
_refine_ls_weighting_details 'calc w=1/[\s^2^(Fo^2^)+(0.0100P)^2^+0.4000P] where P=(Fo^2^+2Fc^2^)/3'
_refine_ls_weighting_scheme calc
_refine_ls_wR_factor_gt 0.0402
_refine_ls_wR_factor_ref 0.0402
_reflns_number_gt 359
_reflns_number_total 361
_reflns_threshold_expression >2sigma(I)
_cod_data_source_file scb100.cif
_cod_data_source_block scb100
_cod_database_code 1501632
_cod_database_fobs_code 1501632

loop_
_symmetry_equiv_pos_as_xyz
'x, y, z'
'y, -x, -z'
'-x, -y, z'
'-y, x, -z'
'-x, y, -z'
'-y, -x, z'
'x, -y, -z'
'y, x, z'
'x+1/2, y+1/2, z+1/2'
'y+1/2, -x+1/2, -z+1/2'
'-x+1/2, -y+1/2, z+1/2'
'-y+1/2, x+1/2, -z+1/2'
'-x+1/2, y+1/2, -z+1/2'
'-y+1/2, -x+1/2, z+1/2'
'x+1/2, -y+1/2, -z+1/2'
'y+1/2, x+1/2, z+1/2'

loop_
_atom_site_label
_atom_site_type_symbol
_atom_site_fract_x
_atom_site_fract_y
_atom_site_fract_z
_atom_site_U_iso_or_equiv
_atom_site_adp_type
_atom_site_occupancy
_atom_site_symmetry_multiplicity
_atom_site_calc_flag
_atom_site_refinement_flags
Sr Sr 0.0000 0.5000 0.0000 0.00298(16) Uani 1 4 d S
Cu Cu 0.11454(4) 0.11454(4) 0.28838(9) 0.00349(18) Uani 1 2 d S
B B 0.2946(3) 0.2946(3) 0.2390(8) 0.0040(9) Uiso 1 2 d S
O1 O 0.4005(2) 0.4005(2) 0.1995(5) 0.0070(8) Uani 1 2 d S
O2 O 0.3276(2) 0.1458(2) 0.2573(5) 0.0053(4) Uani 1 1 d .

loop_
_atom_site_aniso_label
_atom_site_aniso_U_11
_atom_site_aniso_U_22
_atom_site_aniso_U_33
_atom_site_aniso_U_23
_atom_site_aniso_U_13
_atom_site_aniso_U_12
Sr 0.0029(3) 0.0027(3) 0.0033(3) 0.000 0.000 0.000
Cu 0.00160(19) 0.00160(19) 0.0073(3) 0.00024(14) 0.00024(14) 0.000
O1 0.0035(8) 0.0035(8) 0.014(2) 0.0018(10) 0.0018(10) 0.000
O2 0.0049(10) 0.0021(10) 0.0088(11) 0.0013(10) 0.000 0.000

loop_
_atom_type_symbol
_atom_type_description
_atom_type_scat_dispersion_real
_atom_type_scat_dispersion_imag
_atom_type_scat_source
Sr Sr -1.6570 3.2640 'International Tables Vol C Tables 4.2.6.8 and 6.1.1.4'
Cu Cu 0.2630 1.2660 'International Tables Vol C Tables 4.2.6.8 and 6.1.1.4'
B B 0.0000 0.0010 'International Tables Vol C Tables 4.2.6.8 and 6.1.1.4'
O O 0.0080 0.0060 'International Tables Vol C Tables 4.2.6.8 and 6.1.1.4'

loop_
_geom_angle_atom_site_label_1
_geom_angle_atom_site_label_2
_geom_angle_atom_site_label_3
_geom_angle
_geom_angle_site_symmetry_1
_geom_angle_site_symmetry_3
O2 Sr O2 119.28(10) 13 9_454
O2 Sr O2 106.58(10) 13 11_554
O2 Sr O2 103.04(12) 9_454 11_554
O2 Sr O2 103.04(12) 13 15_455
O2 Sr O2 106.58(10) 9_454 15_455
O2 Sr O2 119.28(10) 11_554 15_455
O2 Sr O2 172.42(9) 13 4
O2 Sr O2 66.36(3) 9_454 4
O2 Sr O2 66.36(3) 11_554 4
O2 Sr O2 79.09(6) 15_455 4
O2 Sr O2 66.36(3) 13 6_565
O2 Sr O2 79.09(6) 9_454 6_565
O2 Sr O2 172.42(9) 11_554 6_565
O2 Sr O2 66.36(3) 15_455 6_565
O2 Sr O2 120.83(10) 4 6_565
O2 Sr O2 66.36(3) 13 8
O2 Sr O2 172.42(9) 9_454 8
O2 Sr O2 79.09(6) 11_554 8
O2 Sr O2 66.36(3) 15_455 8
O2 Sr O2 108.55(11) 4 8
O2 Sr O2 99.75(12) 6_565 8
O2 Sr O2 79.09(6) 13 2_565
O2 Sr O2 66.36(3) 9_454 2_565
O2 Sr O2 66.36(3) 11_554 2_565
O2 Sr O2 172.42(9) 15_455 2_565
O2 Sr O2 99.75(12) 4 2_565
O2 Sr O2 108.55(11) 6_565 2_565
O2 Sr O2 120.83(10) 8 2_565
O1 Cu O1 81.88(14) 15_455 12_545
O1 Cu O2 102.53(9) 15_455 8
O1 Cu O2 174.32(13) 12_545 8
O1 Cu O2 174.32(13) 15_455 .
O1 Cu O2 102.53(9) 12_545 .
O2 Cu O2 72.85(13) 8 .
O1 B O2 122.85(18) . 8
O1 B O2 122.85(18) . .
O2 B O2 114.3(4) 8 .
B O1 Cu 129.43(10) . 12
B O1 Cu 129.43(10) . 10
Cu O1 Cu 97.92(14) 12 10
B O2 Cu 86.43(18) . .
B O2 Sr 132.5(3) . 9_545
Cu O2 Sr 116.70(12) . 9_545
B O2 Sr 123.3(3) . 2
Cu O2 Sr 124.87(12) . 2
Sr O2 Sr 78.60(6) 9_545 2

loop_
_geom_bond_atom_site_label_1
_geom_bond_atom_site_label_2
_geom_bond_distance
_geom_bond_site_symmetry_2
Sr O2 2.593(3) 13
Sr O2 2.593(3) 9_454
Sr O2 2.593(3) 11_554
Sr O2 2.593(3) 15_455
Sr O2 2.654(3) 4
Sr O2 2.654(3) 6_565
Sr O2 2.654(3) 8
Sr O2 2.654(3) 2_565
Cu O1 1.931(2) 15_455
Cu O1 1.931(2) 12_545
Cu O2 1.947(2) 8
Cu O2 1.947(2) .
B O1 1.371(5) .
B O2 1.376(3) 8
B O2 1.376(3) .
O1 Cu 1.931(2) 12
O1 Cu 1.931(2) 10
O2 Sr 2.593(3) 9_545
O2 Sr 2.654(3) 2
